data_2225327
loop_
_publ_author_name
'Liu, Ping'
'Zhong, Wu'
'Chen, Pengfei'
'Yang, Xiaohong'
'Li, Song'

_publ_section_title
(1<i>R</i>*,2<i>R</i>*)-1-(7-Bromo-3-methoxynaphthalen-2-yl)-4-(dimethylamino)-2-(naphthalen-1-yl)-1-phenylbutan-2-ol
_journal_issue 3
_journal_name_full 'Acta Crystallographica Section E'
_journal_page_first o636
_journal_paper_doi 10.1107/S1600536810005209
_journal_volume 66
_journal_year 2010
_chemical_formula_iupac 'C33 H32 Br N O2'
_chemical_formula_moiety 'C33 H32 Br N O2'
_chemical_formula_sum 'C33 H32 Br N O2'
_chemical_formula_weight 554.51
_chemical_name_systematic
;
(1<i>R</i>*,2<i>R</i>*)-1-(7-Bromo-3-methoxynaphthalen-
2-yl)-4-(dimethylamino)-2-(naphthalen-1-yl)-1-phenylbutan-2-ol
;
_space_group_IT_number 14
_symmetry_cell_setting monoclinic
_symmetry_space_group_name_Hall '-P 2yn'
_symmetry_space_group_name_H-M 'P 1 21/n 1'
_atom_sites_solution_hydrogens geom
_atom_sites_solution_primary direct
_atom_sites_solution_secondary difmap
_audit_creation_method SHELXL-97
_cell_angle_alpha 90.00
_cell_angle_beta 110.863(7)
_cell_angle_gamma 90.00
_cell_formula_units_Z 4
_cell_length_a 12.716(3)
_cell_length_b 12.505(4)
_cell_length_c 17.771(4)
_cell_measurement_reflns_used 9894
_cell_measurement_temperature 113(2)
_cell_measurement_theta_max 27.9
_cell_measurement_theta_min 1.7
_cell_volume 2640.6(12)
_computing_cell_refinement 'CrystalClear (Rigaku/MSC, 2005)'
_computing_data_collection 'CrystalClear (Rigaku/MSC, 2005)'
_computing_data_reduction 'CrystalClear (Rigaku/MSC, 2005)'
_computing_molecular_graphics 'SHELXTL (Sheldrick, 2008)'
_computing_publication_material 'XCIF in SHELXTL (Sheldrick, 2008'
_computing_structure_refinement 'SHELXL97 (Sheldrick, 2008)'
_computing_structure_solution 'SHELXS97 (Sheldrick, 2008)'
_diffrn_ambient_temperature 113(2)
_diffrn_detector_area_resol_mean 14.63
_diffrn_measured_fraction_theta_full 0.997
_diffrn_measured_fraction_theta_max 0.997
_diffrn_measurement_device_type 'Rigaku Saturn CCD area-detector'
_diffrn_measurement_method '\w and \f scans'
_diffrn_radiation_monochromator multilayer
_diffrn_radiation_source 'rotating anode'
_diffrn_radiation_type MoK\a
_diffrn_radiation_wavelength 0.71073
_diffrn_reflns_av_R_equivalents 0.0391
_diffrn_reflns_av_sigmaI/netI 0.0517
_diffrn_reflns_limit_h_max 16
_diffrn_reflns_limit_h_min -14
_diffrn_reflns_limit_k_max 13
_diffrn_reflns_limit_k_min -16
_diffrn_reflns_limit_l_max 23
_diffrn_reflns_limit_l_min -23
_diffrn_reflns_number 21986
_diffrn_reflns_theta_full 27.89
_diffrn_reflns_theta_max 27.89
_diffrn_reflns_theta_min 2.04
_diffrn_standards_decay_% 0
_diffrn_standards_interval_time 0
_diffrn_standards_number 0
_exptl_absorpt_coefficient_mu 1.588
_exptl_absorpt_correction_T_max 0.7852
_exptl_absorpt_correction_T_min 0.7214
_exptl_absorpt_correction_type multi-scan
_exptl_absorpt_process_details '(CrystalClear; Rigaku/MSC, 2005)'
_exptl_crystal_colour Colorless
_exptl_crystal_density_diffrn 1.395
_exptl_crystal_density_method 'not measured'
_exptl_crystal_description Prism
_exptl_crystal_F_000 1152
_exptl_crystal_size_max 0.22
_exptl_crystal_size_mid 0.20
_exptl_crystal_size_min 0.16
_refine_diff_density_max 0.435
_refine_diff_density_min -0.361
_refine_ls_extinction_method none
_refine_ls_goodness_of_fit_ref 1.010
_refine_ls_hydrogen_treatment constr
_refine_ls_matrix_type full
_refine_ls_number_parameters 338
_refine_ls_number_reflns 6297
_refine_ls_number_restraints 0
_refine_ls_restrained_S_all 1.010
_refine_ls_R_factor_all 0.0419
_refine_ls_R_factor_gt 0.0303
_refine_ls_shift/su_max 0.004
_refine_ls_shift/su_mean 0.000
_refine_ls_structure_factor_coef Fsqd
_refine_ls_weighting_details 'calc w=1/[\s^2^(Fo^2^)+(0.0260P)^2^+0.0000P] where P=(Fo^2^+2Fc^2^)/3'
_refine_ls_weighting_scheme calc
_refine_ls_wR_factor_gt 0.0631
_refine_ls_wR_factor_ref 0.0658
_reflns_number_gt 4775
_reflns_number_total 6297
_reflns_threshold_expression >2sigma(I)
_cod_data_source_file nc2176.cif
_cod_data_source_block I
_cod_depositor_comments
;
The following automatic conversions were performed:
'_symmetry_cell_setting' value 'Monoclinic' changed to 'monoclinic'
according to '/home/saulius/struct/CIF-dictionaries/cif_core.dic'
dictionary named 'cif_core.dic' version 2.4.1 from 2010-06-29.

Automatic conversion script
Id: cif_fix_enum 1527 2010-12-29 10:47:43Z saulius 

The following automatic conversions were performed:

'_symmetry_cell_setting' value 'Monoclinic' changed to 'monoclinic'
according to /home/saulius/struct/CIF-dictionaries/cif_core.dic
dictionary named 'cif_core.dic' version 2.4.1 from 2010-06-29.

Automatic conversion script
Id: cif_fix_values 1715 2011-07-08 13:25:40Z adriana 
;
_cod_original_sg_symbol_H-M P2(1)/n
_cod_database_code 2225327
_cod_database_fobs_code 2225327

loop_
_symmetry_equiv_pos_as_xyz
'x, y, z'
'-x+1/2, y+1/2, -z+1/2'
'-x, -y, -z'
'x-1/2, -y-1/2, z-1/2'

loop_
_atom_site_type_symbol
_atom_site_label
_atom_site_fract_x
_atom_site_fract_y
_atom_site_fract_z
_atom_site_U_iso_or_equiv
_atom_site_adp_type
_atom_site_calc_flag
_atom_site_refinement_flags
_atom_site_occupancy
_atom_site_disorder_assembly
_atom_site_disorder_group
Br Br1 0.855107(15) -0.301941(13) 0.033962(11) 0.02661(6) Uani d . 1 . .
O O1 1.09459(9) 0.30832(8) 0.16894(6) 0.0200(3) Uani d . 1 . .
O O2 0.70336(9) 0.24821(9) 0.13087(6) 0.0179(2) Uani d . 1 . .
H H2 0.6433 0.2667 0.1368 0.027 Uiso calc R 1 . .
N N1 0.54575(10) 0.37440(11) 0.15453(7) 0.0183(3) Uani d . 1 . .
C C1 0.92349(13) 0.21144(12) 0.11745(8) 0.0149(3) Uani d . 1 . .
C C2 0.86920(13) 0.11576(12) 0.09563(8) 0.0168(3) Uani d . 1 . .
H H2A 0.7898 0.1137 0.0814 0.020 Uiso calc R 1 . .
C C3 0.92691(13) 0.01955(12) 0.09339(8) 0.0155(3) Uani d . 1 . .
C C4 0.86996(13) -0.07937(12) 0.06968(9) 0.0180(3) Uani d . 1 . .
H H4 0.7908 -0.0835 0.0566 0.022 Uiso calc R 1 . .
C C5 0.92952(14) -0.16813(13) 0.06576(9) 0.0187(4) Uani d . 1 . .
C C6 1.04680(14) -0.16596(13) 0.08397(9) 0.0197(4) Uani d . 1 . .
H H6 1.0862 -0.2291 0.0802 0.024 Uiso calc R 1 . .
C C7 1.10257(13) -0.07195(13) 0.10705(9) 0.0189(4) Uani d . 1 . .
H H7 1.1816 -0.0699 0.1194 0.023 Uiso calc R 1 . .
C C8 1.04561(13) 0.02292(13) 0.11305(8) 0.0154(3) Uani d . 1 . .
C C9 1.10209(13) 0.12096(13) 0.13816(8) 0.0167(3) Uani d . 1 . .
H H9 1.1815 0.1241 0.1524 0.020 Uiso calc R 1 . .
C C10 1.04431(13) 0.21130(12) 0.14228(9) 0.0161(3) Uani d . 1 . .
C C11 1.21478(13) 0.31054(13) 0.19889(10) 0.0248(4) Uani d . 1 . .
H H11A 1.2438 0.2567 0.2413 0.037 Uiso calc R 1 . .
H H11B 1.2410 0.3815 0.2210 0.037 Uiso calc R 1 . .
H H11C 1.2420 0.2949 0.1549 0.037 Uiso calc R 1 . .
C C12 0.86391(13) 0.31938(12) 0.10741(9) 0.0153(3) Uani d . 1 . .
H H12 0.9250 0.3732 0.1311 0.018 Uiso calc R 1 . .
C C13 0.81297(13) 0.34627(13) 0.01755(9) 0.0156(3) Uani d . 1 . .
C C14 0.86628(13) 0.42324(12) -0.01233(9) 0.0185(3) Uani d . 1 . .
H H14 0.9311 0.4582 0.0236 0.022 Uiso calc R 1 . .
C C15 0.82752(14) 0.45026(13) -0.09287(9) 0.0221(4) Uani d . 1 . .
H H15 0.8658 0.5027 -0.1121 0.027 Uiso calc R 1 . .
C C16 0.73263(14) 0.40062(13) -0.14546(9) 0.0226(4) Uani d . 1 . .
H H16 0.7051 0.4193 -0.2009 0.027 Uiso calc R 1 . .
C C17 0.67777(14) 0.32337(13) -0.11695(9) 0.0229(4) Uani d . 1 . .
H H17 0.6125 0.2892 -0.1529 0.028 Uiso calc R 1 . .
C C18 0.71826(14) 0.29622(13) -0.03610(9) 0.0200(4) Uani d . 1 . .
H H18 0.6809 0.2427 -0.0171 0.024 Uiso calc R 1 . .
C C19 0.78158(13) 0.33436(12) 0.15313(9) 0.0152(3) Uani d . 1 . .
C C20 0.84763(13) 0.33288(12) 0.24544(9) 0.0165(3) Uani d . 1 . .
C C21 0.93020(13) 0.41240(13) 0.28752(9) 0.0185(3) Uani d . 1 . .
C C22 0.96876(14) 0.49707(13) 0.25033(10) 0.0226(4) Uani d . 1 . .
H H22 0.9379 0.5042 0.1934 0.027 Uiso calc R 1 . .
C C23 1.04865(15) 0.56833(14) 0.29379(10) 0.0298(4) Uani d . 1 . .
H H23 1.0728 0.6229 0.2665 0.036 Uiso calc R 1 . .
C C24 1.09580(15) 0.56233(15) 0.37820(10) 0.0330(5) Uani d . 1 . .
H H24 1.1507 0.6128 0.4080 0.040 Uiso calc R 1 . .
C C25 1.06141(15) 0.48290(15) 0.41645(10) 0.0290(4) Uani d . 1 . .
H H25 1.0932 0.4784 0.4735 0.035 Uiso calc R 1 . .
C C26 0.97938(14) 0.40671(14) 0.37352(9) 0.0213(4) Uani d . 1 . .
C C27 0.94584(14) 0.32554(13) 0.41524(9) 0.0231(4) Uani d . 1 . .
H H27 0.9772 0.3231 0.4724 0.028 Uiso calc R 1 . .
C C28 0.86905(14) 0.25075(14) 0.37456(9) 0.0231(4) Uani d . 1 . .
H H28 0.8481 0.1956 0.4032 0.028 Uiso calc R 1 . .
C C29 0.82034(14) 0.25491(13) 0.28971(9) 0.0197(4) Uani d . 1 . .
H H29 0.7669 0.2019 0.2623 0.024 Uiso calc R 1 . .
C C30 0.71441(13) 0.43988(13) 0.12888(9) 0.0192(4) Uani d . 1 . .
H H30A 0.7680 0.5004 0.1402 0.023 Uiso calc R 1 . .
H H30B 0.6716 0.4389 0.0702 0.023 Uiso calc R 1 . .
C C31 0.63248(13) 0.45846(13) 0.17306(9) 0.0200(4) Uani d . 1 . .
H H31A 0.6748 0.4598 0.2318 0.024 Uiso calc R 1 . .
H H31B 0.5956 0.5289 0.1573 0.024 Uiso calc R 1 . .
C C32 0.45593(14) 0.39331(16) 0.07646(9) 0.0297(4) Uani d . 1 . .
H H32A 0.4016 0.3344 0.0646 0.045 Uiso calc R 1 . .
H H32B 0.4885 0.3974 0.0342 0.045 Uiso calc R 1 . .
H H32C 0.4177 0.4607 0.0784 0.045 Uiso calc R 1 . .
C C33 0.49847(15) 0.36798(15) 0.21797(10) 0.0299(4) Uani d . 1 . .
H H33A 0.4647 0.4369 0.2228 0.045 Uiso calc R 1 . .
H H33B 0.5582 0.3506 0.2692 0.045 Uiso calc R 1 . .
H H33C 0.4406 0.3121 0.2046 0.045 Uiso calc R 1 . .

loop_
_atom_site_aniso_label
_atom_site_aniso_U_11
_atom_site_aniso_U_22
_atom_site_aniso_U_33
_atom_site_aniso_U_12
_atom_site_aniso_U_13
_atom_site_aniso_U_23
Br1 0.02826(10) 0.01699(10) 0.03531(11) -0.00165(8) 0.01222(8) -0.00535(8)
O1 0.0141(6) 0.0170(6) 0.0266(6) -0.0019(5) 0.0043(5) -0.0017(5)
O2 0.0150(6) 0.0170(6) 0.0236(6) -0.0014(5) 0.0094(5) -0.0025(5)
N1 0.0148(7) 0.0228(8) 0.0176(6) 0.0014(6) 0.0061(5) -0.0020(6)
C1 0.0155(8) 0.0185(9) 0.0117(7) 0.0017(7) 0.0060(6) 0.0009(6)
C2 0.0150(8) 0.0199(9) 0.0157(7) -0.0003(7) 0.0057(6) -0.0008(7)
C3 0.0185(8) 0.0170(9) 0.0116(7) 0.0018(7) 0.0060(6) 0.0012(7)
C4 0.0162(8) 0.0166(9) 0.0206(8) 0.0018(7) 0.0058(6) 0.0029(7)
C5 0.0239(9) 0.0169(9) 0.0158(8) -0.0010(7) 0.0076(7) -0.0016(7)
C6 0.0244(9) 0.0187(9) 0.0182(8) 0.0065(7) 0.0104(7) 0.0020(7)
C7 0.0154(8) 0.0238(9) 0.0183(8) 0.0043(7) 0.0070(6) 0.0031(7)
C8 0.0187(8) 0.0179(9) 0.0102(7) 0.0029(7) 0.0059(6) 0.0027(7)
C9 0.0120(8) 0.0212(9) 0.0169(7) 0.0003(7) 0.0052(6) 0.0023(7)
C10 0.0166(8) 0.0186(9) 0.0129(7) -0.0021(7) 0.0051(6) 0.0008(7)
C11 0.0157(8) 0.0244(10) 0.0292(9) -0.0039(8) 0.0018(7) 0.0036(8)
C12 0.0142(8) 0.0151(9) 0.0163(7) -0.0017(7) 0.0051(6) -0.0014(7)
C13 0.0174(8) 0.0137(8) 0.0179(8) 0.0033(7) 0.0089(6) -0.0012(7)
C14 0.0198(9) 0.0149(8) 0.0209(8) -0.0005(7) 0.0074(7) -0.0013(7)
C15 0.0267(9) 0.0176(9) 0.0244(9) 0.0026(8) 0.0120(7) 0.0057(7)
C16 0.0310(10) 0.0214(9) 0.0159(8) 0.0078(8) 0.0091(7) 0.0023(7)
C17 0.0226(9) 0.0234(10) 0.0192(8) 0.0010(7) 0.0031(7) -0.0030(7)
C18 0.0205(9) 0.0192(9) 0.0213(8) -0.0021(7) 0.0085(7) -0.0009(7)
C19 0.0158(8) 0.0127(8) 0.0178(7) -0.0016(7) 0.0067(6) -0.0012(7)
C20 0.0172(8) 0.0155(8) 0.0189(8) 0.0036(7) 0.0090(7) -0.0008(7)
C21 0.0188(9) 0.0185(9) 0.0197(8) 0.0021(7) 0.0087(7) -0.0028(7)
C22 0.0264(9) 0.0194(9) 0.0233(8) -0.0022(8) 0.0103(7) -0.0045(8)
C23 0.0333(11) 0.0245(10) 0.0347(10) -0.0084(9) 0.0158(8) -0.0072(9)
C24 0.0290(10) 0.0348(12) 0.0334(10) -0.0101(9) 0.0088(8) -0.0138(9)
C25 0.0246(10) 0.0361(11) 0.0233(9) -0.0007(9) 0.0047(7) -0.0083(8)
C26 0.0189(9) 0.0233(9) 0.0222(8) 0.0039(8) 0.0079(7) -0.0046(7)
C27 0.0243(9) 0.0281(10) 0.0171(8) 0.0060(8) 0.0075(7) -0.0008(7)
C28 0.0290(10) 0.0224(10) 0.0219(8) 0.0057(8) 0.0139(7) 0.0062(8)
C29 0.0212(9) 0.0169(9) 0.0225(8) 0.0019(8) 0.0095(7) -0.0002(7)
C30 0.0198(9) 0.0168(9) 0.0227(8) 0.0016(7) 0.0098(7) 0.0026(7)
C31 0.0213(9) 0.0160(9) 0.0225(8) 0.0032(7) 0.0077(7) -0.0014(7)
C32 0.0234(10) 0.0404(12) 0.0210(8) 0.0028(9) 0.0026(7) -0.0052(8)
C33 0.0299(10) 0.0354(11) 0.0307(10) -0.0008(9) 0.0185(8) -0.0008(9)

loop_
_atom_type_symbol
_atom_type_description
_atom_type_scat_dispersion_real
_atom_type_scat_dispersion_imag
_atom_type_scat_source
C C 0.0033 0.0016 'International Tables Vol C Tables 4.2.6.8 and 6.1.1.4'
H H 0.0000 0.0000 'International Tables Vol C Tables 4.2.6.8 and 6.1.1.4'
N N 0.0061 0.0033 'International Tables Vol C Tables 4.2.6.8 and 6.1.1.4'
O O 0.0106 0.0060 'International Tables Vol C Tables 4.2.6.8 and 6.1.1.4'
Br Br -0.2901 2.4595 'International Tables Vol C Tables 4.2.6.8 and 6.1.1.4'

loop_
_geom_angle_atom_site_label_1
_geom_angle_atom_site_label_2
_geom_angle_atom_site_label_3
_geom_angle_site_symmetry_1
_geom_angle_site_symmetry_3
_geom_angle
_geom_angle_publ_flag
C10 O1 C11 . . 116.76(12) ?
C19 O2 H2 . . 109.5 ?
C33 N1 C32 . . 110.09(13) ?
C33 N1 C31 . . 110.41(12) ?
C32 N1 C31 . . 111.38(13) ?
C2 C1 C10 . . 117.52(14) ?
C2 C1 C12 . . 124.14(14) ?
C10 C1 C12 . . 117.89(14) ?
C1 C2 C3 . . 122.47(15) ?
C1 C2 H2A . . 118.8 ?
C3 C2 H2A . . 118.8 ?
C2 C3 C4 . . 122.25(14) ?
C2 C3 C8 . . 118.84(14) ?
C4 C3 C8 . . 118.87(14) ?
C5 C4 C3 . . 119.48(15) ?
C5 C4 H4 . . 120.3 ?
C3 C4 H4 . . 120.3 ?
C4 C5 C6 . . 122.41(15) ?
C4 C5 Br1 . . 120.34(13) ?
C6 C5 Br1 . . 117.25(12) ?
C7 C6 C5 . . 118.81(15) ?
C7 C6 H6 . . 120.6 ?
C5 C6 H6 . . 120.6 ?
C6 C7 C8 . . 121.50(15) ?
C6 C7 H7 . . 119.3 ?
C8 C7 H7 . . 119.3 ?
C9 C8 C7 . . 122.44(14) ?
C9 C8 C3 . . 118.64(14) ?
C7 C8 C3 . . 118.93(15) ?
C10 C9 C8 . . 120.90(15) ?
C10 C9 H9 . . 119.5 ?
C8 C9 H9 . . 119.5 ?
C9 C10 O1 . . 123.80(14) ?
C9 C10 C1 . . 121.41(15) ?
O1 C10 C1 . . 114.79(13) ?
O1 C11 H11A . . 109.5 ?
O1 C11 H11B . . 109.5 ?
H11A C11 H11B . . 109.5 ?
O1 C11 H11C . . 109.5 ?
H11A C11 H11C . . 109.5 ?
H11B C11 H11C . . 109.5 ?
C1 C12 C13 . . 108.90(12) ?
C1 C12 C19 . . 116.47(12) ?
C13 C12 C19 . . 113.99(13) ?
C1 C12 H12 . . 105.5 ?
C13 C12 H12 . . 105.5 ?
C19 C12 H12 . . 105.5 ?
C14 C13 C18 . . 118.16(14) ?
C14 C13 C12 . . 117.94(14) ?
C18 C13 C12 . . 123.88(14) ?
C15 C14 C13 . . 121.63(15) ?
C15 C14 H14 . . 119.2 ?
C13 C14 H14 . . 119.2 ?
C14 C15 C16 . . 119.64(15) ?
C14 C15 H15 . . 120.2 ?
C16 C15 H15 . . 120.2 ?
C15 C16 C17 . . 119.78(15) ?
C15 C16 H16 . . 120.1 ?
C17 C16 H16 . . 120.1 ?
C18 C17 C16 . . 119.97(15) ?
C18 C17 H17 . . 120.0 ?
C16 C17 H17 . . 120.0 ?
C17 C18 C13 . . 120.81(15) ?
C17 C18 H18 . . 119.6 ?
C13 C18 H18 . . 119.6 ?
O2 C19 C30 . . 107.83(12) ?
O2 C19 C12 . . 107.39(12) ?
C30 C19 C12 . . 111.50(12) ?
O2 C19 C20 . . 110.23(12) ?
C30 C19 C20 . . 109.96(12) ?
C12 C19 C20 . . 109.89(12) ?
C29 C20 C21 . . 118.51(14) ?
C29 C20 C19 . . 117.48(14) ?
C21 C20 C19 . . 123.89(13) ?
C22 C21 C26 . . 116.13(14) ?
C22 C21 C20 . . 125.29(14) ?
C26 C21 C20 . . 118.58(14) ?
C23 C22 C21 . . 122.18(15) ?
C23 C22 H22 . . 118.9 ?
C21 C22 H22 . . 118.9 ?
C22 C23 C24 . . 121.17(17) ?
C22 C23 H23 . . 119.4 ?
C24 C23 H23 . . 119.4 ?
C25 C24 C23 . . 118.78(17) ?
C25 C24 H24 . . 120.6 ?
C23 C24 H24 . . 120.6 ?
C24 C25 C26 . . 121.83(16) ?
C24 C25 H25 . . 119.1 ?
C26 C25 H25 . . 119.1 ?
C27 C26 C25 . . 120.21(15) ?
C27 C26 C21 . . 119.88(15) ?
C25 C26 C21 . . 119.91(15) ?
C28 C27 C26 . . 120.68(15) ?
C28 C27 H27 . . 119.7 ?
C26 C27 H27 . . 119.7 ?
C27 C28 C29 . . 120.08(15) ?
C27 C28 H28 . . 120.0 ?
C29 C28 H28 . . 120.0 ?
C20 C29 C28 . . 122.26(15) ?
C20 C29 H29 . . 118.9 ?
C28 C29 H29 . . 118.9 ?
C31 C30 C19 . . 113.34(13) ?
C31 C30 H30A . . 108.9 ?
C19 C30 H30A . . 108.9 ?
C31 C30 H30B . . 108.9 ?
C19 C30 H30B . . 108.9 ?
H30A C30 H30B . . 107.7 ?
N1 C31 C30 . . 111.68(13) ?
N1 C31 H31A . . 109.3 ?
C30 C31 H31A . . 109.3 ?
N1 C31 H31B . . 109.3 ?
C30 C31 H31B . . 109.3 ?
H31A C31 H31B . . 107.9 ?
N1 C32 H32A . . 109.5 ?
N1 C32 H32B . . 109.5 ?
H32A C32 H32B . . 109.5 ?
N1 C32 H32C . . 109.5 ?
H32A C32 H32C . . 109.5 ?
H32B C32 H32C . . 109.5 ?
N1 C33 H33A . . 109.5 ?
N1 C33 H33B . . 109.5 ?
H33A C33 H33B . . 109.5 ?
N1 C33 H33C . . 109.5 ?
H33A C33 H33C . . 109.5 ?
H33B C33 H33C . . 109.5 ?

loop_
_geom_bond_atom_site_label_1
_geom_bond_atom_site_label_2
_geom_bond_site_symmetry_2
_geom_bond_distance
_geom_bond_publ_flag
Br1 C5 . 1.9063(16) ?
O1 C10 . 1.3746(18) ?
O1 C11 . 1.4285(19) ?
O2 C19 . 1.4235(18) ?
O2 H2 . 0.8400 ?
N1 C33 . 1.457(2) ?
N1 C32 . 1.4686(19) ?
N1 C31 . 1.473(2) ?
C1 C2 . 1.367(2) ?
C1 C10 . 1.440(2) ?
C1 C12 . 1.527(2) ?
C2 C3 . 1.417(2) ?
C2 H2A . 0.9500 ?
C3 C4 . 1.420(2) ?
C3 C8 . 1.424(2) ?
C4 C5 . 1.359(2) ?
C4 H4 . 0.9500 ?
C5 C6 . 1.409(2) ?
C6 C7 . 1.359(2) ?
C6 H6 . 0.9500 ?
C7 C8 . 1.414(2) ?
C7 H7 . 0.9500 ?
C8 C9 . 1.411(2) ?
C9 C10 . 1.364(2) ?
C9 H9 . 0.9500 ?
C11 H11A . 0.9800 ?
C11 H11B . 0.9800 ?
C11 H11C . 0.9800 ?
C12 C13 . 1.532(2) ?
C12 C19 . 1.548(2) ?
C12 H12 . 1.0000 ?
C13 C14 . 1.387(2) ?
C13 C18 . 1.390(2) ?
C14 C15 . 1.380(2) ?
C14 H14 . 0.9500 ?
C15 C16 . 1.383(2) ?
C15 H15 . 0.9500 ?
C16 C17 . 1.389(2) ?
C16 H16 . 0.9500 ?
C17 C18 . 1.385(2) ?
C17 H17 . 0.9500 ?
C18 H18 . 0.9500 ?
C19 C30 . 1.547(2) ?
C19 C20 . 1.554(2) ?
C20 C29 . 1.373(2) ?
C20 C21 . 1.446(2) ?
C21 C22 . 1.424(2) ?
C21 C26 . 1.432(2) ?
C22 C23 . 1.365(2) ?
C22 H22 . 0.9500 ?
C23 C24 . 1.405(2) ?
C23 H23 . 0.9500 ?
C24 C25 . 1.361(2) ?
C24 H24 . 0.9500 ?
C25 C26 . 1.418(2) ?
C25 H25 . 0.9500 ?
C26 C27 . 1.410(2) ?
C27 C28 . 1.359(2) ?
C27 H27 . 0.9500 ?
C28 C29 . 1.412(2) ?
C28 H28 . 0.9500 ?
C29 H29 . 0.9500 ?
C30 C31 . 1.529(2) ?
C30 H30A . 0.9900 ?
C30 H30B . 0.9900 ?
C31 H31A . 0.9900 ?
C31 H31B . 0.9900 ?
C32 H32A . 0.9800 ?
C32 H32B . 0.9800 ?
C32 H32C . 0.9800 ?
C33 H33A . 0.9800 ?
C33 H33B . 0.9800 ?
C33 H33C . 0.9800 ?

loop_
_geom_hbond_atom_site_label_D
_geom_hbond_atom_site_label_H
_geom_hbond_atom_site_label_A
_geom_hbond_site_symmetry_A
_geom_hbond_distance_DH
_geom_hbond_distance_HA
_geom_hbond_distance_DA
_geom_hbond_angle_DHA
O2 H2 N1 . 0.84 1.93 2.6988(17) 151.4

loop_
_geom_torsion_atom_site_label_1
_geom_torsion_atom_site_label_2
_geom_torsion_atom_site_label_3
_geom_torsion_atom_site_label_4
_geom_torsion_site_symmetry_1
_geom_torsion_site_symmetry_2
_geom_torsion_site_symmetry_3
_geom_torsion_site_symmetry_4
_geom_torsion
_geom_torsion_publ_flag
C10 C1 C2 C3 . . . . -2.8(2) ?
C12 C1 C2 C3 . . . . 169.34(13) ?
C1 C2 C3 C4 . . . . -179.16(14) ?
C1 C2 C3 C8 . . . . -1.3(2) ?
C2 C3 C4 C5 . . . . 177.46(14) ?
C8 C3 C4 C5 . . . . -0.4(2) ?
C3 C4 C5 C6 . . . . -0.4(2) ?
C3 C4 C5 Br1 . . . . -179.92(10) ?
C4 C5 C6 C7 . . . . 0.7(2) ?
Br1 C5 C6 C7 . . . . -179.83(11) ?
C5 C6 C7 C8 . . . . 0.0(2) ?
C6 C7 C8 C9 . . . . 178.93(14) ?
C6 C7 C8 C3 . . . . -0.8(2) ?
C2 C3 C8 C9 . . . . 3.3(2) ?
C4 C3 C8 C9 . . . . -178.72(13) ?
C2 C3 C8 C7 . . . . -176.94(13) ?
C4 C3 C8 C7 . . . . 1.0(2) ?
C7 C8 C9 C10 . . . . 179.15(14) ?
C3 C8 C9 C10 . . . . -1.1(2) ?
C8 C9 C10 O1 . . . . 177.60(13) ?
C8 C9 C10 C1 . . . . -3.2(2) ?
C11 O1 C10 C9 . . . . -4.5(2) ?
C11 O1 C10 C1 . . . . 176.23(13) ?
C2 C1 C10 C9 . . . . 5.1(2) ?
C12 C1 C10 C9 . . . . -167.56(13) ?
C2 C1 C10 O1 . . . . -175.57(12) ?
C12 C1 C10 O1 . . . . 11.76(19) ?
C2 C1 C12 C13 . . . . -69.92(18) ?
C10 C1 C12 C13 . . . . 102.23(15) ?
C2 C1 C12 C19 . . . . 60.67(19) ?
C10 C1 C12 C19 . . . . -127.18(15) ?
C1 C12 C13 C14 . . . . -105.02(16) ?
C19 C12 C13 C14 . . . . 123.06(15) ?
C1 C12 C13 C18 . . . . 73.29(18) ?
C19 C12 C13 C18 . . . . -58.6(2) ?
C18 C13 C14 C15 . . . . 0.0(2) ?
C12 C13 C14 C15 . . . . 178.37(14) ?
C13 C14 C15 C16 . . . . 0.6(2) ?
C14 C15 C16 C17 . . . . -0.6(2) ?
C15 C16 C17 C18 . . . . -0.1(2) ?
C16 C17 C18 C13 . . . . 0.7(2) ?
C14 C13 C18 C17 . . . . -0.6(2) ?
C12 C13 C18 C17 . . . . -178.95(15) ?
C1 C12 C19 O2 . . . . -54.08(16) ?
C13 C12 C19 O2 . . . . 74.07(16) ?
C1 C12 C19 C30 . . . . -171.99(12) ?
C13 C12 C19 C30 . . . . -43.84(17) ?
C1 C12 C19 C20 . . . . 65.83(17) ?
C13 C12 C19 C20 . . . . -166.02(12) ?
O2 C19 C20 C29 . . . . -1.59(19) ?
C30 C19 C20 C29 . . . . 117.16(15) ?
C12 C19 C20 C29 . . . . -119.75(15) ?
O2 C19 C20 C21 . . . . -177.43(13) ?
C30 C19 C20 C21 . . . . -58.69(18) ?
C12 C19 C20 C21 . . . . 64.40(18) ?
C29 C20 C21 C22 . . . . 178.94(15) ?
C19 C20 C21 C22 . . . . -5.3(2) ?
C29 C20 C21 C26 . . . . -0.4(2) ?
C19 C20 C21 C26 . . . . 175.44(14) ?
C26 C21 C22 C23 . . . . 0.6(2) ?
C20 C21 C22 C23 . . . . -178.76(16) ?
C21 C22 C23 C24 . . . . -1.0(3) ?
C22 C23 C24 C25 . . . . 0.8(3) ?
C23 C24 C25 C26 . . . . -0.2(3) ?
C24 C25 C26 C27 . . . . -179.99(17) ?
C24 C25 C26 C21 . . . . -0.2(3) ?
C22 C21 C26 C27 . . . . 179.84(15) ?
C20 C21 C26 C27 . . . . -0.8(2) ?
C22 C21 C26 C25 . . . . 0.0(2) ?
C20 C21 C26 C25 . . . . 179.38(15) ?
C25 C26 C27 C28 . . . . -178.59(16) ?
C21 C26 C27 C28 . . . . 1.6(2) ?
C26 C27 C28 C29 . . . . -1.2(2) ?
C21 C20 C29 C28 . . . . 0.8(2) ?
C19 C20 C29 C28 . . . . -175.28(14) ?
C27 C28 C29 C20 . . . . 0.0(2) ?
O2 C19 C30 C31 . . . . 62.77(16) ?
C12 C19 C30 C31 . . . . -179.59(13) ?
C20 C19 C30 C31 . . . . -57.44(17) ?
C33 N1 C31 C30 . . . . 157.51(13) ?
C32 N1 C31 C30 . . . . -79.86(16) ?
C19 C30 C31 N1 . . . . -62.24(17) ?
